data_7018480
loop_
_publ_author_name
'Chen, Qing'
'Xue, Wei'
'Lin, Jian-Bin'
'Lin, Rui-Biao'
'Zeng, Ming-Hua'
'Chen, Xiao-Ming'

_publ_section_title
;
 Highly-connected, porous coordination polymers based on
 [M(4)(\m(3)-OH)(2)] (M = Co(II) and Ni(II)) clusters: different networks,
 adsorption and magnetic properties.
;
_journal_issue 14
_journal_name_full 'Dalton transactions (Cambridge, England : 2003)'
_journal_page_first 4199
_journal_page_last 4206
_journal_paper_doi 10.1039/c2dt12022d
_journal_volume 41
_journal_year 2012
_chemical_formula_sum 'C41 H55 N5 Ni4 O20'
_chemical_formula_weight 1172.74
_chemical_name_systematic
;
?
;
_space_group_IT_number 14
_symmetry_cell_setting monoclinic
_symmetry_space_group_name_Hall '-P 2yn'
_symmetry_space_group_name_H-M 'P 1 21/n 1'
_atom_sites_solution_hydrogens geom
_atom_sites_solution_primary direct
_atom_sites_solution_secondary difmap
_audit_creation_method SHELXL-97
_cell_angle_alpha 90.00
_cell_angle_beta 103.2020(10)
_cell_angle_gamma 90.00
_cell_formula_units_Z 4
_cell_length_a 13.0989(7)
_cell_length_b 18.4444(9)
_cell_length_c 22.0504(12)
_cell_measurement_temperature 123(2)
_cell_measurement_theta_max 26
_cell_measurement_theta_min 2
_cell_volume 5186.6(5)
_computing_cell_refinement 'Bruker SMART'
_computing_data_collection 'Bruker SMART'
_computing_data_reduction 'Bruker SAINT'
_computing_molecular_graphics 'Bruker SHELXTL'
_computing_publication_material 'Bruker SHELXTL'
_computing_structure_refinement 'SHELXL-97 (Sheldrick, 1997)'
_computing_structure_solution 'SHELXS-97 (Sheldrick, 1990)'
_diffrn_ambient_temperature 123(2)
_diffrn_measured_fraction_theta_full 0.997
_diffrn_measured_fraction_theta_max 0.997
_diffrn_radiation_monochromator graphite
_diffrn_radiation_source 'fine-focus sealed tube'
_diffrn_radiation_type MoK\a
_diffrn_radiation_wavelength 0.71073
_diffrn_reflns_av_R_equivalents 0.0481
_diffrn_reflns_av_sigmaI/netI 0.0645
_diffrn_reflns_limit_h_max 16
_diffrn_reflns_limit_h_min -12
_diffrn_reflns_limit_k_max 19
_diffrn_reflns_limit_k_min -22
_diffrn_reflns_limit_l_max 26
_diffrn_reflns_limit_l_min -27
_diffrn_reflns_number 26635
_diffrn_reflns_theta_full 26.00
_diffrn_reflns_theta_max 26.00
_diffrn_reflns_theta_min 1.46
_exptl_absorpt_coefficient_mu 1.506
_exptl_absorpt_correction_T_max 0.8082
_exptl_absorpt_correction_T_min 0.7267
_exptl_absorpt_correction_type multi-scan
_exptl_absorpt_process_details SADABS
_exptl_crystal_colour green
_exptl_crystal_density_diffrn 1.502
_exptl_crystal_density_method 'not measured'
_exptl_crystal_description block
_exptl_crystal_F_000 2432
_exptl_crystal_size_max 0.23
_exptl_crystal_size_mid 0.20
_exptl_crystal_size_min 0.15
_platon_squeeze_details
;
The contribution of any disordered solvent removed by the
SQUEEZE process have be included in the overall formula,
formula weight, density, F(000), etc.
;
_refine_diff_density_max 0.623
_refine_diff_density_min -0.424
_refine_diff_density_rms 0.106
_refine_ls_extinction_method none
_refine_ls_goodness_of_fit_ref 1.019
_refine_ls_hydrogen_treatment mixed
_refine_ls_matrix_type full
_refine_ls_number_parameters 602
_refine_ls_number_reflns 10175
_refine_ls_number_restraints 0
_refine_ls_restrained_S_all 1.019
_refine_ls_R_factor_all 0.0629
_refine_ls_R_factor_gt 0.0463
_refine_ls_shift/su_max 0.001
_refine_ls_shift/su_mean 0.000
_refine_ls_structure_factor_coef Fsqd
_refine_ls_weighting_details 'calc w=1/[\s^2^(Fo^2^)+(0.0657P)^2^+0.0000P] where P=(Fo^2^+2Fc^2^)/3'
_refine_ls_weighting_scheme calc
_refine_ls_wR_factor_gt 0.1202
_refine_ls_wR_factor_ref 0.1262
_reflns_number_gt 7654
_reflns_number_total 10175
_reflns_threshold_expression >2sigma(I)
_cod_data_source_file c2dt12022d.txt
_cod_data_source_block 2
_cod_depositor_comments
;
The following automatic conversions were performed:

'_symmetry_cell_setting' value 'Monoclinic' changed to 'monoclinic'
according to /home/saulius/struct/CIF-dictionaries/cif_core.dic
dictionary named 'cif_core.dic' version 2.4.1 from 2010-06-29.

Automatic conversion script
Id: cif_fix_values 1715 2011-07-08 13:25:40Z adriana 
;
_cod_original_sg_symbol_H-M P21/n
_cod_database_code 7018480

loop_
_symmetry_equiv_pos_as_xyz
'x, y, z'
'-x+1/2, y+1/2, -z+1/2'
'-x, -y, -z'
'x-1/2, -y-1/2, z-1/2'

loop_
_atom_site_label
_atom_site_type_symbol
_atom_site_fract_x
_atom_site_fract_y
_atom_site_fract_z
_atom_site_U_iso_or_equiv
_atom_site_adp_type
_atom_site_occupancy
_atom_site_symmetry_multiplicity
_atom_site_calc_flag
_atom_site_refinement_flags
_atom_site_disorder_assembly
_atom_site_disorder_group
Ni3 Ni 0.28413(4) 0.21726(2) 0.12489(2) 0.02069(13) Uani 1 1 d . . .
Ni4 Ni 0.61261(4) 0.14078(3) 0.12878(2) 0.02189(13) Uani 1 1 d . . .
Ni1 Ni 0.48533(4) 0.26846(2) 0.21574(2) 0.01720(12) Uani 1 1 d . . .
Ni2 Ni 0.48916(4) 0.11058(2) 0.23287(2) 0.01743(12) Uani 1 1 d . . .
N1 N 0.3904(2) 0.03222(16) 0.25551(14) 0.0230(7) Uani 1 1 d . . .
N2 N 0.5961(2) 0.35211(16) 0.22309(14) 0.0234(7) Uani 1 1 d . . .
N3 N 0.3730(3) -0.08567(17) -0.04635(14) 0.0251(7) Uani 1 1 d . . .
N4 N 0.2075(3) 0.24840(17) 0.03323(14) 0.0257(7) Uani 1 1 d . A .
O2 O 0.5854(2) 0.18647(13) 0.20696(13) 0.0201(6) Uani 1 1 d . . .
O1 O 0.3754(2) 0.18823(15) 0.20905(14) 0.0194(6) Uani 1 1 d . . .
O9 O 0.1211(2) -0.15420(13) 0.27180(12) 0.0240(6) Uani 1 1 d . . .
O10 O 0.2606(2) -0.18525(13) 0.34677(11) 0.0257(6) Uani 1 1 d . . .
O11 O 0.8151(2) 0.55442(14) 0.32421(12) 0.0284(6) Uani 1 1 d . . .
O12 O 0.8922(2) 0.53304(14) 0.24525(12) 0.0267(6) Uani 1 1 d . . .
O7 O 0.0316(2) 0.23855(13) -0.18950(11) 0.0253(6) Uani 1 1 d . . .
O8 O 0.0318(2) 0.35881(14) -0.17391(11) 0.0262(6) Uani 1 1 d . . .
O3 O 0.46850(19) 0.07986(13) 0.13701(11) 0.0233(6) Uani 1 1 d . . .
O4 O 0.3080(2) 0.11845(14) 0.08716(12) 0.0314(7) Uani 1 1 d . . .
O6 O 0.5448(3) 0.22162(15) 0.07138(13) 0.0405(8) Uani 1 1 d . . .
O5 O 0.4275(2) 0.27056(14) 0.11809(11) 0.0251(6) Uani 1 1 d . B .
C1 C 0.4286(3) -0.0109(2) 0.30380(19) 0.0358(11) Uani 1 1 d . . .
H1A H 0.4970 -0.0012 0.3280 0.043 Uiso 1 1 calc R . .
C2 C 0.3750(3) -0.0686(2) 0.32053(19) 0.0361(11) Uani 1 1 d . . .
H2A H 0.4066 -0.0984 0.3548 0.043 Uiso 1 1 calc R . .
C3 C 0.2743(3) -0.0828(2) 0.28676(17) 0.0252(9) Uani 1 1 d . . .
C4 C 0.2331(3) -0.0358(2) 0.23805(19) 0.0343(10) Uani 1 1 d . . .
H4A H 0.1631 -0.0421 0.2147 0.041 Uiso 1 1 calc R . .
C5 C 0.2934(3) 0.0199(2) 0.2236(2) 0.0329(10) Uani 1 1 d . . .
H5A H 0.2643 0.0506 0.1894 0.039 Uiso 1 1 calc R . .
C6 C 0.2130(3) -0.1461(2) 0.30290(17) 0.0232(8) Uani 1 1 d . . .
C7 C 0.6801(3) 0.3554(2) 0.19834(19) 0.0312(10) Uani 1 1 d . . .
H7A H 0.6886 0.3187 0.1696 0.037 Uiso 1 1 calc R . .
C8 C 0.7554(3) 0.4091(2) 0.21217(19) 0.0344(10) Uani 1 1 d . . .
H8A H 0.8130 0.4097 0.1927 0.041 Uiso 1 1 calc R . .
C9 C 0.7454(3) 0.4623(2) 0.25512(17) 0.0254(9) Uani 1 1 d . . .
C10 C 0.6577(4) 0.4599(2) 0.2797(2) 0.0374(11) Uani 1 1 d . . .
H10A H 0.6472 0.4964 0.3082 0.045 Uiso 1 1 calc R . .
C11 C 0.5854(3) 0.4052(2) 0.2635(2) 0.0344(10) Uani 1 1 d . . .
H11A H 0.5257 0.4047 0.2812 0.041 Uiso 1 1 calc R . .
C12 C 0.8258(3) 0.5218(2) 0.27620(18) 0.0236(8) Uani 1 1 d . . .
C13 C 0.4445(3) -0.0887(2) 0.00744(17) 0.0253(9) Uani 1 1 d . . .
H13A H 0.4953 -0.1264 0.0128 0.030 Uiso 1 1 calc R . .
C14 C 0.4491(3) -0.0399(2) 0.05616(18) 0.0270(9) Uani 1 1 d . . .
H14A H 0.5013 -0.0443 0.0937 0.032 Uiso 1 1 calc R . .
C15 C 0.3751(3) 0.0157(2) 0.04847(16) 0.0219(8) Uani 1 1 d . . .
C16 C 0.2953(3) 0.0153(2) -0.00437(17) 0.0296(9) Uani 1 1 d . . .
H16A H 0.2396 0.0494 -0.0093 0.036 Uiso 1 1 calc R . .
C17 C 0.2974(3) -0.0355(2) -0.05020(18) 0.0310(10) Uani 1 1 d . . .
H17A H 0.2422 -0.0348 -0.0866 0.037 Uiso 1 1 calc R . .
C18 C 0.3839(3) 0.0760(2) 0.09486(16) 0.0238(8) Uani 1 1 d . . .
C19 C 0.1340(7) 0.2994(4) 0.0208(3) 0.039(2) Uani 0.671(8) 1 d P A 1
H19A H 0.1138 0.3233 0.0544 0.047 Uiso 0.671(8) 1 calc PR A 1
C20 C 0.0858(7) 0.3188(4) -0.0399(3) 0.038(2) Uani 0.671(8) 1 d P A 1
H20A H 0.0394 0.3591 -0.0469 0.046 Uiso 0.671(8) 1 calc PR A 1
C22 C 0.1838(6) 0.2289(3) -0.0766(3) 0.040(2) Uani 0.671(8) 1 d P A 1
H22A H 0.2028 0.2031 -0.1096 0.047 Uiso 0.671(8) 1 calc PR A 1
C23 C 0.2353(6) 0.2149(3) -0.0156(3) 0.0326(18) Uani 0.671(8) 1 d P A 1
H23A H 0.2914 0.1811 -0.0076 0.039 Uiso 0.671(8) 1 calc PR A 1
C19A C 0.1988(15) 0.3161(7) 0.0104(6) 0.035(4) Uani 0.329(8) 1 d P A 2
H19B H 0.2272 0.3544 0.0378 0.042 Uiso 0.329(8) 1 calc PR A 2
C20A C 0.1512(13) 0.3337(7) -0.0505(6) 0.031(3) Uani 0.329(8) 1 d P A 2
H20B H 0.1517 0.3823 -0.0646 0.037 Uiso 0.329(8) 1 calc PR A 2
C22A C 0.0978(12) 0.2134(7) -0.0649(6) 0.036(4) Uani 0.329(8) 1 d P A 2
H22B H 0.0595 0.1763 -0.0901 0.043 Uiso 0.329(8) 1 calc PR A 2
C23A C 0.1469(12) 0.1985(7) -0.0038(5) 0.035(4) Uani 0.329(8) 1 d P A 2
H23B H 0.1380 0.1520 0.0129 0.042 Uiso 0.329(8) 1 calc PR A 2
C21 C 0.1038(3) 0.2811(2) -0.08971(17) 0.0264(9) Uani 1 1 d . . .
C24 C 0.0506(3) 0.2946(2) -0.15691(17) 0.0226(8) Uani 1 1 d . A .
C31 C 0.4824(3) 0.2702(2) 0.07751(18) 0.0273(9) Uani 1 1 d . B .
C32 C 0.4685(5) 0.3336(3) 0.0321(3) 0.0614(16) Uani 1 1 d . . .
C33 C 0.4266(9) 0.4006(6) 0.0551(5) 0.099(3) Uiso 0.70 1 d P B 1
C33A C 0.568(2) 0.3561(15) 0.0197(13) 0.105(8) Uiso 0.30 1 d P B 2
N5 N 0.145(2) 0.1824(13) 0.1452(9) 0.0318(18) Uani 0.508(6) 1 d P . 1
C25 C 0.1180(12) 0.2005(7) 0.1991(7) 0.0318(18) Uani 0.508(6) 1 d P . 1
H25A H 0.1743 0.2156 0.2319 0.038 Uiso 0.508(6) 1 calc PR . 1
C26 C 0.0180(8) 0.2001(6) 0.2134(5) 0.046(3) Uani 0.508(6) 1 d P . 1
H26A H 0.0100 0.2120 0.2540 0.055 Uiso 0.508(6) 1 calc PR . 1
C27 C -0.0662(9) 0.1822(5) 0.1672(4) 0.027(2) Uani 0.508(6) 1 d P . 1
C28 C -0.0470(8) 0.1621(7) 0.1108(5) 0.037(3) Uani 0.508(6) 1 d P . 1
H28A H -0.1038 0.1495 0.0774 0.045 Uiso 0.508(6) 1 calc PR . 1
C29 C 0.0556(6) 0.1603(5) 0.1022(4) 0.0318(18) Uani 0.508(6) 1 d P . 1
H29A H 0.0651 0.1422 0.0635 0.038 Uiso 0.508(6) 1 calc PR . 1
C30 C -0.1770(9) 0.1878(5) 0.1772(6) 0.0288(18) Uani 0.508(6) 1 d P . 1
O13 O -0.1887(4) 0.1922(4) 0.2307(3) 0.0375(18) Uani 0.508(6) 1 d P . 1
O14 O -0.2483(7) 0.1863(5) 0.1288(4) 0.0288(18) Uani 0.508(6) 1 d P . 1
N5A N -0.2256(11) 0.1781(8) 0.1459(6) 0.0340(16) Uani 0.492(6) 1 d P . 2
C25A C -0.1776(7) 0.2000(5) 0.1014(4) 0.0340(16) Uani 0.492(6) 1 d P . 2
H25B H -0.2192 0.2139 0.0626 0.041 Uiso 0.492(6) 1 d PR . 2
C26A C -0.0714(9) 0.2040(6) 0.1096(5) 0.037(3) Uani 0.492(6) 1 d P . 2
H26B H -0.0411 0.2176 0.0761 0.044 Uiso 0.492(6) 1 calc PR . 2
C27A C -0.0064(10) 0.1876(5) 0.1692(5) 0.030(2) Uani 0.492(6) 1 d P . 2
C28A C -0.0559(7) 0.1696(5) 0.2155(5) 0.035(2) Uani 0.492(6) 1 d P . 2
H28B H -0.0163 0.1599 0.2564 0.042 Uiso 0.492(6) 1 calc PR . 2
C29A C -0.1642(8) 0.1656(6) 0.2018(6) 0.0340(16) Uani 0.492(6) 1 d P . 2
H29B H -0.1963 0.1540 0.2346 0.041 Uiso 0.492(6) 1 d PR . 2
C30A C 0.1149(9) 0.1841(6) 0.1751(7) 0.035(4) Uani 0.492(6) 1 d P . 2
O14' O 0.1647(5) 0.1938(4) 0.2324(3) 0.045(2) Uani 0.492(6) 1 d P . 2
O13' O 0.1436(15) 0.1772(10) 0.1302(5) 0.035(3) Uani 0.492(6) 1 d P . 2
H2Z H 0.636(5) 0.191(3) 0.234(3) 0.07(2) Uiso 1 1 d . . .
H1Z H 0.349(4) 0.190(2) 0.229(2) 0.026(16) Uiso 1 1 d . . .

loop_
_atom_site_aniso_label
_atom_site_aniso_U_11
_atom_site_aniso_U_22
_atom_site_aniso_U_33
_atom_site_aniso_U_23
_atom_site_aniso_U_13
_atom_site_aniso_U_12
Ni3 0.0186(3) 0.0191(3) 0.0215(3) -0.00371(19) -0.0013(2) 0.0036(2)
Ni4 0.0240(3) 0.0173(3) 0.0265(3) -0.0006(2) 0.0102(2) 0.0026(2)
Ni1 0.0164(3) 0.0144(2) 0.0198(2) -0.00166(18) 0.00212(19) -0.00050(18)
Ni2 0.0175(3) 0.0144(2) 0.0196(2) 0.00047(18) 0.00258(19) -0.00048(18)
N1 0.0236(18) 0.0158(16) 0.0281(17) 0.0032(13) 0.0025(14) -0.0021(13)
N2 0.0219(18) 0.0184(17) 0.0298(18) -0.0028(13) 0.0057(14) -0.0046(13)
N3 0.0247(18) 0.0221(18) 0.0287(18) -0.0046(14) 0.0065(14) 0.0016(14)
N4 0.029(2) 0.0240(18) 0.0204(17) -0.0024(13) -0.0022(14) 0.0023(15)
O2 0.0185(15) 0.0157(14) 0.0265(15) -0.0020(11) 0.0060(12) 0.0006(11)
O1 0.0161(15) 0.0209(15) 0.0219(15) -0.0025(11) 0.0058(13) -0.0015(11)
O9 0.0189(15) 0.0207(14) 0.0302(14) 0.0082(11) 0.0009(12) -0.0021(11)
O10 0.0269(16) 0.0236(14) 0.0241(14) 0.0094(11) 0.0003(12) -0.0087(12)
O11 0.0306(16) 0.0259(15) 0.0294(15) -0.0054(12) 0.0085(12) -0.0116(12)
O12 0.0267(16) 0.0216(14) 0.0317(15) -0.0030(11) 0.0062(12) -0.0059(12)
O7 0.0339(17) 0.0207(14) 0.0175(13) -0.0004(11) -0.0020(11) -0.0004(12)
O8 0.0366(17) 0.0219(15) 0.0178(13) 0.0011(11) 0.0013(12) 0.0023(12)
O3 0.0179(14) 0.0262(15) 0.0233(14) -0.0030(11) -0.0003(11) 0.0001(11)
O4 0.0320(17) 0.0271(16) 0.0268(15) -0.0106(12) -0.0106(12) 0.0133(13)
O6 0.063(2) 0.0289(17) 0.0373(17) 0.0105(13) 0.0266(16) 0.0202(15)
O5 0.0247(15) 0.0301(15) 0.0201(13) -0.0007(11) 0.0038(11) 0.0013(12)
C1 0.028(2) 0.035(2) 0.040(3) 0.013(2) -0.0014(19) -0.011(2)
C2 0.032(3) 0.038(3) 0.033(2) 0.0167(19) -0.0031(19) -0.006(2)
C3 0.026(2) 0.022(2) 0.027(2) 0.0033(16) 0.0055(17) -0.0040(17)
C4 0.023(2) 0.035(2) 0.040(2) 0.0133(19) -0.0032(19) -0.0071(19)
C5 0.028(2) 0.031(2) 0.038(2) 0.0129(19) 0.0041(19) 0.0010(19)
C6 0.027(2) 0.023(2) 0.0212(19) 0.0041(16) 0.0082(17) 0.0009(17)
C7 0.028(2) 0.034(2) 0.032(2) -0.0108(18) 0.0079(18) -0.0071(19)
C8 0.036(3) 0.035(2) 0.035(2) -0.0063(19) 0.014(2) -0.010(2)
C9 0.023(2) 0.023(2) 0.027(2) -0.0010(16) 0.0004(17) -0.0069(17)
C10 0.042(3) 0.024(2) 0.048(3) -0.019(2) 0.015(2) -0.010(2)
C11 0.026(2) 0.028(2) 0.053(3) -0.015(2) 0.017(2) -0.0091(18)
C12 0.022(2) 0.018(2) 0.028(2) 0.0036(16) 0.0007(17) -0.0043(16)
C13 0.027(2) 0.021(2) 0.028(2) -0.0011(16) 0.0080(17) 0.0040(17)
C14 0.029(2) 0.026(2) 0.025(2) -0.0009(16) 0.0037(17) 0.0031(17)
C15 0.022(2) 0.022(2) 0.0213(19) -0.0034(15) 0.0031(16) 0.0005(16)
C16 0.028(2) 0.032(2) 0.027(2) -0.0060(17) 0.0015(18) 0.0088(18)
C17 0.027(2) 0.034(2) 0.029(2) -0.0129(18) -0.0002(18) 0.0018(19)
C18 0.032(2) 0.022(2) 0.0175(19) -0.0019(15) 0.0060(17) -0.0023(17)
C19 0.042(5) 0.046(5) 0.023(4) -0.004(3) -0.006(3) 0.019(4)
C20 0.043(5) 0.040(4) 0.027(4) -0.002(3) -0.002(3) 0.027(4)
C22 0.058(6) 0.033(4) 0.021(3) -0.005(3) -0.005(3) 0.015(3)
C23 0.037(4) 0.027(4) 0.029(3) 0.001(3) -0.002(3) 0.017(3)
C19A 0.063(12) 0.016(7) 0.016(7) -0.004(5) -0.009(7) 0.018(7)
C20A 0.037(9) 0.033(8) 0.024(7) 0.001(5) 0.012(6) 0.015(7)
C22A 0.039(9) 0.034(8) 0.030(7) -0.012(6) -0.004(6) -0.002(6)
C23A 0.055(11) 0.021(7) 0.020(6) 0.000(5) -0.009(6) 0.006(6)
C21 0.035(2) 0.018(2) 0.023(2) 0.0012(16) 0.0011(17) 0.0022(17)
C24 0.019(2) 0.025(2) 0.0217(19) 0.0015(16) 0.0024(16) 0.0014(16)
C31 0.038(3) 0.021(2) 0.023(2) 0.0040(16) 0.0070(18) 0.0037(18)
C32 0.086(5) 0.044(3) 0.065(4) 0.036(3) 0.038(3) 0.025(3)
N5 0.024(4) 0.045(4) 0.028(4) -0.009(3) 0.009(3) -0.011(3)
C25 0.024(4) 0.045(4) 0.028(4) -0.009(3) 0.009(3) -0.011(3)
C26 0.031(6) 0.086(8) 0.022(5) -0.012(5) 0.010(4) 0.002(5)
C27 0.018(5) 0.035(5) 0.027(6) -0.006(4) 0.005(4) -0.003(4)
C28 0.014(5) 0.059(8) 0.037(5) -0.019(6) 0.002(4) -0.017(5)
C29 0.024(4) 0.045(4) 0.028(4) -0.009(3) 0.009(3) -0.011(3)
C30 0.026(4) 0.025(3) 0.038(4) 0.001(3) 0.012(3) -0.004(3)
O13 0.013(3) 0.070(5) 0.029(3) -0.004(3) 0.005(2) 0.000(3)
O14 0.026(4) 0.025(3) 0.038(4) 0.001(3) 0.012(3) -0.004(3)
N5A 0.029(4) 0.039(4) 0.037(4) 0.000(3) 0.015(3) -0.002(3)
C25A 0.029(4) 0.039(4) 0.037(4) 0.000(3) 0.015(3) -0.002(3)
C26A 0.035(6) 0.042(7) 0.037(6) 0.004(5) 0.016(5) -0.004(5)
C27A 0.021(6) 0.035(5) 0.037(7) -0.003(4) 0.014(5) 0.000(5)
C28A 0.013(5) 0.058(6) 0.032(6) 0.002(4) -0.001(4) -0.002(4)
C29A 0.029(4) 0.039(4) 0.037(4) 0.000(3) 0.015(3) -0.002(3)
C30A 0.012(5) 0.022(6) 0.060(11) -0.014(6) -0.012(6) -0.001(4)
O14' 0.023(4) 0.084(6) 0.027(4) -0.005(3) 0.006(3) -0.006(3)
O13' 0.030(5) 0.041(5) 0.027(7) -0.011(5) -0.009(5) -0.002(3)

loop_
_atom_type_symbol
_atom_type_description
_atom_type_scat_dispersion_real
_atom_type_scat_dispersion_imag
_atom_type_scat_source
C C 0.0033 0.0016 'International Tables Vol C Tables 4.2.6.8 and 6.1.1.4'
H H 0.0000 0.0000 'International Tables Vol C Tables 4.2.6.8 and 6.1.1.4'
N N 0.0061 0.0033 'International Tables Vol C Tables 4.2.6.8 and 6.1.1.4'
O O 0.0106 0.0060 'International Tables Vol C Tables 4.2.6.8 and 6.1.1.4'
Ni Ni 0.3393 1.1124 'International Tables Vol C Tables 4.2.6.8 and 6.1.1.4'

loop_
_geom_angle_atom_site_label_1
_geom_angle_atom_site_label_2
_geom_angle_atom_site_label_3
_geom_angle
_geom_angle_site_symmetry_1
_geom_angle_site_symmetry_3
O13' Ni3 O10 88.6(4) . 2
O13' Ni3 O1 101.8(4) . .
O10 Ni3 O1 95.91(11) 2 .
O13' Ni3 O4 85.6(4) . .
O10 Ni3 O4 171.52(11) 2 .
O1 Ni3 O4 91.36(11) . .
O13' Ni3 N5 9.4(6) . .
O10 Ni3 N5 83.0(7) 2 .
O1 Ni3 N5 94.8(6) . .
O4 Ni3 N5 92.0(6) . .
O13' Ni3 N4 85.1(4) . .
O10 Ni3 N4 86.93(11) 2 .
O1 Ni3 N4 172.53(13) . .
O4 Ni3 N4 86.39(11) . .
N5 Ni3 N4 92.4(6) . .
O13' Ni3 O5 174.3(5) . .
O10 Ni3 O5 86.25(11) 2 .
O1 Ni3 O5 81.00(11) . .
O4 Ni3 O5 99.24(11) . .
N5 Ni3 O5 168.0(5) . .
N4 Ni3 O5 92.31(11) . .
O14 Ni4 O11 90.6(2) 1_655 2_645
O14 Ni4 O2 99.4(3) 1_655 .
O11 Ni4 O2 92.56(11) 2_645 .
O14 Ni4 O6 87.8(2) 1_655 .
O11 Ni4 O6 172.36(11) 2_645 .
O2 Ni4 O6 95.07(11) . .
O14 Ni4 N3 86.7(3) 1_655 3_655
O11 Ni4 N3 86.49(11) 2_645 3_655
O2 Ni4 N3 173.90(12) . 3_655
O6 Ni4 N3 85.97(12) . 3_655
O14 Ni4 N5A 11.4(4) 1_655 1_655
O11 Ni4 N5A 80.6(3) 2_645 1_655
O2 Ni4 N5A 94.3(4) . 1_655
O6 Ni4 N5A 98.4(3) . 1_655
N3 Ni4 N5A 91.5(4) 3_655 1_655
O14 Ni4 O3 172.9(2) 1_655 .
O11 Ni4 O3 82.40(10) 2_645 .
O2 Ni4 O3 79.86(10) . .
O6 Ni4 O3 99.36(12) . .
N3 Ni4 O3 94.04(11) 3_655 .
N5A Ni4 O3 161.7(3) 1_655 .
O2 Ni1 O7 90.18(11) . 4_666
O2 Ni1 O1 85.04(11) . .
O7 Ni1 O1 93.89(11) 4_666 .
O2 Ni1 O9 175.68(10) . 2
O7 Ni1 O9 87.66(10) 4_666 2
O1 Ni1 O9 91.37(11) . 2
O2 Ni1 N2 96.00(12) . .
O7 Ni1 N2 85.92(11) 4_666 .
O1 Ni1 N2 178.94(12) . .
O9 Ni1 N2 87.58(11) 2 .
O2 Ni1 O5 90.32(11) . .
O7 Ni1 O5 175.58(11) 4_666 .
O1 Ni1 O5 81.78(11) . .
O9 Ni1 O5 91.55(10) 2 .
N2 Ni1 O5 98.39(11) . .
O2 Ni1 Ni2 44.27(7) . .
O7 Ni1 Ni2 79.24(7) 4_666 .
O1 Ni1 Ni2 44.18(8) . .
O9 Ni1 Ni2 131.53(8) 2 .
N2 Ni1 Ni2 136.73(9) . .
O5 Ni1 Ni2 98.10(7) . .
O1 Ni2 O2 84.74(11) . .
O1 Ni2 N1 95.27(12) . .
O2 Ni2 N1 177.74(11) . .
O1 Ni2 O8 94.54(11) . 4_666
O2 Ni2 O8 92.67(11) . 4_666
N1 Ni2 O8 89.58(11) . 4_666
O1 Ni2 O12 177.90(12) . 2_645
O2 Ni2 O12 93.41(11) . 2_645
N1 Ni2 O12 86.53(11) . 2_645
O8 Ni2 O12 86.55(10) 4_666 2_645
O1 Ni2 O3 90.65(11) . .
O2 Ni2 O3 81.55(10) . .
N1 Ni2 O3 96.19(11) . .
O8 Ni2 O3 171.86(11) 4_666 .
O12 Ni2 O3 88.08(10) 2_645 .
O1 Ni2 Ni1 44.17(8) . .
O2 Ni2 Ni1 43.97(7) . .
N1 Ni2 Ni1 136.76(9) . .
O8 Ni2 Ni1 81.42(7) 4_666 .
O12 Ni2 Ni1 134.41(8) 2_645 .
O3 Ni2 Ni1 98.09(7) . .
C5 N1 C1 117.5(3) . .
C5 N1 Ni2 124.6(3) . .
C1 N1 Ni2 117.8(3) . .
C7 N2 C11 117.1(3) . .
C7 N2 Ni1 128.4(3) . .
C11 N2 Ni1 114.1(3) . .
C13 N3 C17 116.3(3) . .
C13 N3 Ni4 123.9(3) . 3_655
C17 N3 Ni4 118.9(3) . 3_655
C19 N4 C19A 43.0(7) . .
C19 N4 C23A 93.4(7) . .
C19A N4 C23A 114.6(8) . .
C19 N4 C23 118.0(5) . .
C19A N4 C23 98.1(7) . .
C23A N4 C23 56.1(7) . .
C19 N4 Ni3 123.5(4) . .
C19A N4 Ni3 126.3(6) . .
C23A N4 Ni3 118.3(5) . .
C23 N4 Ni3 118.5(3) . .
Ni4 O2 Ni1 129.22(14) . .
Ni4 O2 Ni2 101.09(11) . .
Ni1 O2 Ni2 91.76(11) . .
Ni3 O1 Ni1 97.63(12) . .
Ni3 O1 Ni2 131.26(15) . .
Ni1 O1 Ni2 91.65(12) . .
C6 O9 Ni1 127.3(2) . 2_545
C6 O10 Ni3 128.2(2) . 2_545
C12 O11 Ni4 133.1(2) . 2_655
C12 O12 Ni2 124.5(2) . 2_655
C24 O7 Ni1 127.8(2) . 4_565
C24 O8 Ni2 122.9(2) . 4_565
C18 O3 Ni2 128.7(2) . .
C18 O3 Ni4 125.3(2) . .
Ni2 O3 Ni4 91.62(9) . .
C18 O4 Ni3 133.8(2) . .
C31 O6 Ni4 132.0(3) . .
C31 O5 Ni1 126.1(3) . .
C31 O5 Ni3 133.6(3) . .
Ni1 O5 Ni3 92.07(10) . .
N1 C1 C2 123.8(4) . .
C1 C2 C3 119.1(4) . .
C2 C3 C4 116.9(4) . .
C2 C3 C6 120.9(3) . .
C4 C3 C6 122.2(4) . .
C5 C4 C3 120.1(4) . .
N1 C5 C4 122.5(4) . .
O9 C6 O10 127.0(3) . .
O9 C6 C3 117.4(3) . .
O10 C6 C3 115.5(3) . .
N2 C7 C8 123.7(4) . .
C7 C8 C9 118.9(4) . .
C10 C9 C8 117.5(4) . .
C10 C9 C12 119.0(4) . .
C8 C9 C12 123.5(4) . .
C11 C10 C9 120.5(4) . .
N2 C11 C10 122.3(4) . .
O12 C12 O11 127.9(3) . .
O12 C12 C9 118.5(3) . .
O11 C12 C9 113.6(3) . .
N3 C13 C14 123.8(4) . .
C13 C14 C15 118.4(4) . .
C16 C15 C14 118.1(3) . .
C16 C15 C18 120.5(3) . .
C14 C15 C18 121.3(3) . .
C15 C16 C17 119.0(4) . .
N3 C17 C16 123.9(4) . .
O4 C18 O3 126.6(3) . .
O4 C18 C15 116.1(3) . .
O3 C18 C15 117.2(3) . .
N4 C19 C20 122.0(6) . .
C21 C20 C19 121.3(6) . .
C23 C22 C21 120.2(6) . .
N4 C23 C22 121.7(6) . .
N4 C19A C20A 124.4(12) . .
C21 C20A C19A 119.4(12) . .
C21 C22A C23A 120.9(11) . .
N4 C23A C22A 121.9(11) . .
C20A C21 C20 42.1(6) . .
C20A C21 C22A 117.2(8) . .
C20 C21 C22A 96.1(7) . .
C20A C21 C22 98.5(7) . .
C20 C21 C22 116.2(5) . .
C22A C21 C22 53.3(7) . .
C20A C21 C24 123.4(6) . .
C20 C21 C24 125.4(4) . .
C22A C21 C24 119.1(6) . .
C22 C21 C24 118.2(4) . .
O8 C24 O7 127.7(3) . .
O8 C24 C21 117.8(3) . .
O7 C24 C21 114.5(3) . .
O6 C31 O5 125.1(3) . .
O6 C31 C32 117.7(4) . .
O5 C31 C32 117.2(4) . .
C33A C32 C33 104.0(13) . .
C33A C32 C31 111.5(12) . .
C33 C32 C31 114.2(6) . .
C25 N5 C29 109.1(18) . .
C25 N5 Ni3 121.9(13) . .
C29 N5 Ni3 125.9(12) . .
N5 C25 C26 129.2(15) . .
C27 C26 C25 117.8(11) . .
C26 C27 C28 117.2(11) . .
C26 C27 C30 120.9(10) . .
C28 C27 C30 121.9(9) . .
C27 C28 C29 120.6(9) . .
N5 C29 C28 125.8(11) . .
O13 C30 O14 126.3(9) . .
O13 C30 C27 118.5(10) . .
O14 C30 C27 115.3(9) . .
C30 O14 Ni4 120.8(7) . 1_455
C29A N5A C25A 116.4(12) . .
C29A N5A Ni4 117.7(9) . 1_455
C25A N5A Ni4 124.6(10) . 1_455
N5A C25A C26A 123.6(10) . .
C25A C26A C27A 119.2(10) . .
C28A C27A C26A 117.0(11) . .
C28A C27A C30A 124.9(11) . .
C26A C27A C30A 117.9(10) . .
C27A C28A C29A 119.1(11) . .
N5A C29A C28A 124.5(12) . .
O13' C30A O14' 132.0(13) . .
O13' C30A C27A 117.4(11) . .
O14' C30A C27A 110.6(13) . .
C30A O13' Ni3 119.7(10) . .

loop_
_geom_bond_atom_site_label_1
_geom_bond_atom_site_label_2
_geom_bond_distance
_geom_bond_site_symmetry_2
Ni3 O13' 2.01(2) .
Ni3 O10 2.033(2) 2
Ni3 O1 2.036(3) .
Ni3 O4 2.057(3) .
Ni3 N5 2.08(2) .
Ni3 N4 2.120(3) .
Ni3 O5 2.155(3) .
Ni4 O14 2.006(9) 1_655
Ni4 O11 2.015(3) 2_645
Ni4 O2 2.022(3) .
Ni4 O6 2.025(3) .
Ni4 N3 2.128(3) 3_655
Ni4 N5A 2.178(15) 1_655
Ni4 O3 2.240(3) .
Ni1 O2 2.039(3) .
Ni1 O7 2.042(2) 4_666
Ni1 O1 2.046(3) .
Ni1 O9 2.057(2) 2
Ni1 N2 2.099(3) .
Ni1 O5 2.113(2) .
Ni1 Ni2 2.9353(6) .
Ni2 O1 2.047(3) .
Ni2 O2 2.050(3) .
Ni2 N1 2.075(3) .
Ni2 O8 2.081(2) 4_666
Ni2 O12 2.086(3) 2_645
Ni2 O3 2.145(2) .
N1 C5 1.324(5) .
N1 C1 1.332(5) .
N2 C7 1.337(5) .
N2 C11 1.353(5) .
N3 C13 1.335(5) .
N3 C17 1.344(5) .
N3 Ni4 2.128(3) 3_655
N4 C19 1.329(8) .
N4 C19A 1.341(14) .
N4 C23A 1.359(13) .
N4 C23 1.360(7) .
O9 C6 1.250(4) .
O9 Ni1 2.057(2) 2_545
O10 C6 1.253(4) .
O10 Ni3 2.033(2) 2_545
O11 C12 1.253(4) .
O11 Ni4 2.015(3) 2_655
O12 C12 1.239(4) .
O12 Ni2 2.086(3) 2_655
O7 C24 1.251(4) .
O7 Ni1 2.042(2) 4_565
O8 C24 1.250(4) .
O8 Ni2 2.081(2) 4_565
O3 C18 1.276(4) .
O4 C18 1.246(5) .
O6 C31 1.240(5) .
O5 C31 1.270(5) .
C1 C2 1.370(5) .
C2 C3 1.384(6) .
C3 C4 1.390(5) .
C3 C6 1.506(5) .
C4 C5 1.377(5) .
C7 C8 1.382(6) .
C8 C9 1.391(5) .
C9 C10 1.378(6) .
C9 C12 1.519(5) .
C10 C11 1.374(5) .
C13 C14 1.393(5) .
C14 C15 1.394(5) .
C15 C16 1.376(5) .
C15 C18 1.497(5) .
C16 C17 1.383(5) .
C19 C20 1.389(9) .
C20 C21 1.366(8) .
C22 C23 1.384(8) .
C22 C21 1.403(8) .
C19A C20A 1.383(17) .
C20A C21 1.353(15) .
C22A C21 1.371(14) .
C22A C23A 1.382(17) .
C21 C24 1.508(5) .
C31 C32 1.524(6) .
C32 C33A 1.45(3) .
C32 C33 1.489(12) .
N5 C25 1.35(2) .
N5 C29 1.39(2) .
C25 C26 1.416(17) .
C26 C27 1.360(14) .
C27 C28 1.375(14) .
C27 C30 1.520(15) .
C28 C29 1.400(12) .
C30 O13 1.225(12) .
C30 O14 1.247(13) .
O14 Ni4 2.006(9) 1_455
N5A C29A 1.328(13) .
N5A C25A 1.343(15) .
N5A Ni4 2.178(15) 1_455
C25A C26A 1.362(14) .
C26A C27A 1.425(16) .
C27A C28A 1.368(14) .
C27A C30A 1.566(17) .
C28A C29A 1.384(13) .
C30A O13' 1.14(2) .
C30A O14' 1.295(14) .

loop_
_platon_squeeze_void_nr
_platon_squeeze_void_average_x
_platon_squeeze_void_average_y
_platon_squeeze_void_average_z
_platon_squeeze_void_volume
_platon_squeeze_void_count_electrons
_platon_squeeze_void_content
1 -0.007 0.010 0.000 943 128 ' '
2 0.057 0.049 0.500 943 129 ' '
